data_4325053
loop_
_publ_author_name
'Ross S. Forgan'
'Benjamin D. Roach'
'Peter A. Wood'
'Fraser J. White'
'John Campbell'
'David K. Henderson'
'Eduardo Kamenetzky'
'Fiona E. McAllister'
'Simon Parsons'
'Elna Pidcock'
'Patricia Richardson'
'Ronald M. Swart'
'Peter A. Tasker'

_publ_contact_author_email f.j.white@sms.ed.ac.uk
_publ_contact_author_name 'Fraser J. White'
_publ_section_title
;
 Using the Outer Coordination Sphere to Tune the Strength of Metal
 Extractants
;
_journal_name_full 'Inorganic Chemistry'
_journal_page_first 4515
_journal_page_last 4522
_journal_paper_doi 10.1021/ic200154y
_journal_volume 50
_journal_year 2011
_chemical_compound_source 'Ross Forgan'
_chemical_formula_moiety 'C12 H17 N O2'
_chemical_formula_sum 'C12 H17 N O2'
_chemical_formula_weight 207.27
_space_group_IT_number 61
_symmetry_cell_setting orthorhombic
_symmetry_Int_Tables_number 61
_symmetry_space_group_name_Hall '-P 2ac 2ab'
_symmetry_space_group_name_H-M 'P b c a'
_atom_sites_solution_hydrogens geom
_atom_sites_solution_primary direct
_atom_sites_solution_secondary difmap
_audit_creation_method SHELXL-97
_cell_angle_alpha 90.00
_cell_angle_beta 90.00
_cell_angle_gamma 90.00
_cell_formula_units_Z 8
_cell_length_a 9.4523(6)
_cell_length_b 9.6626(5)
_cell_length_c 25.5013(15)
_cell_measurement_reflns_used 2000
_cell_measurement_temperature 150(2)
_cell_measurement_theta_max 2.68
_cell_measurement_theta_min 24.72
_cell_volume 2329.1(2)
_computing_cell_refinement Saint
_computing_data_collection Smart
_computing_data_reduction Saint
_computing_molecular_graphics Shelxp
_computing_publication_material Platon
_computing_structure_refinement 'SHELXL-97 (Sheldrick, 1997)'
_computing_structure_solution 'Shelxs Sheldrick'
_diffrn_ambient_temperature 150(2)
_diffrn_measured_fraction_theta_full 0.999
_diffrn_measured_fraction_theta_max 0.967
_diffrn_measurement_device_type 'Bruker Smart Apex CCD'
_diffrn_measurement_method 'Omega scans'
_diffrn_radiation_monochromator graphite
_diffrn_radiation_type MoK\a
_diffrn_radiation_wavelength 0.71073
_diffrn_reflns_av_R_equivalents 0.0504
_diffrn_reflns_av_sigmaI/netI 0.0504
_diffrn_reflns_limit_h_max 12
_diffrn_reflns_limit_h_min -13
_diffrn_reflns_limit_k_max 13
_diffrn_reflns_limit_k_min -13
_diffrn_reflns_limit_l_max 36
_diffrn_reflns_limit_l_min -27
_diffrn_reflns_number 13209
_diffrn_reflns_theta_full 27.51
_diffrn_reflns_theta_max 30.51
_diffrn_reflns_theta_min 2.68
_diffrn_source 'fine-focus sealed tube'
_exptl_absorpt_coefficient_mu 0.080
_exptl_absorpt_correction_T_max 0.98
_exptl_absorpt_correction_T_min 0.52
_exptl_absorpt_correction_type multi-scan
_exptl_absorpt_process_details 'SADABS version 2006/1'
_exptl_crystal_colour colourless
_exptl_crystal_density_diffrn 1.182
_exptl_crystal_description block
_exptl_crystal_F_000 896
_exptl_crystal_recrystallization_method 'Slow evaporation of hexane/chloroform'
_exptl_crystal_size_max 0.35
_exptl_crystal_size_mid 0.28
_exptl_crystal_size_min 0.19
_refine_diff_density_max 0.517
_refine_diff_density_min -0.504
_refine_diff_density_rms 0.059
_refine_ls_extinction_method none
_refine_ls_goodness_of_fit_ref 1.029
_refine_ls_hydrogen_treatment riding
_refine_ls_matrix_type full
_refine_ls_number_parameters 173
_refine_ls_number_reflns 3438
_refine_ls_number_restraints 6
_refine_ls_restrained_S_all 1.034
_refine_ls_R_factor_all 0.1178
_refine_ls_R_factor_gt 0.0763
_refine_ls_shift/su_max 0.004
_refine_ls_shift/su_mean 0.001
_refine_ls_structure_factor_coef Fsqd
_refine_ls_weighting_details 'calc w=1/[\s^2^(Fo^2^)+(0.1028P)^2^+1.0399P] where P=(Fo^2^+2Fc^2^)/3'
_refine_ls_weighting_scheme calc
_refine_ls_wR_factor_gt 0.1907
_refine_ls_wR_factor_ref 0.2149
_reflns_number_gt 2180
_reflns_number_total 3438
_reflns_threshold_expression >2sigma(I)
_cod_data_source_file ic200154y_si_003_02.cif
_cod_data_source_block pt6017
_cod_database_code 4325053

loop_
_symmetry_equiv_pos_as_xyz
'x, y, z'
'-x+1/2, -y, z+1/2'
'-x, y+1/2, -z+1/2'
'x+1/2, -y+1/2, -z'
'-x, -y, -z'
'x-1/2, y, -z-1/2'
'x, -y-1/2, z-1/2'
'-x-1/2, y-1/2, z'

loop_
_atom_site_label
_atom_site_type_symbol
_atom_site_fract_x
_atom_site_fract_y
_atom_site_fract_z
_atom_site_U_iso_or_equiv
_atom_site_adp_type
_atom_site_occupancy
_atom_site_symmetry_multiplicity
_atom_site_calc_flag
_atom_site_refinement_flags
_atom_site_disorder_assembly
_atom_site_disorder_group
O1 O 0.01789(15) 0.18280(16) 0.04110(6) 0.0364(4) Uani 1 1 d . . .
H1 H 0.0549 0.1365 0.0168 0.056(8) Uiso 1 1 d R . .
C1 C 0.1268(2) 0.2259(2) 0.07234(7) 0.0304(4) Uani 1 1 d . . .
C2 C 0.2650(2) 0.1773(2) 0.06546(7) 0.0298(4) Uani 1 1 d . . .
C3 C 0.3714(2) 0.2265(2) 0.09869(8) 0.0331(5) Uani 1 1 d . . .
H3 H 0.4657 0.1952 0.0936 0.040 Uiso 1 1 calc R . .
C4 C 0.3436(2) 0.3196(2) 0.13873(8) 0.0360(5) Uani 1 1 d . A .
C5 C 0.2048(2) 0.3643(2) 0.14425(8) 0.0360(5) Uani 1 1 d . . .
H5 H 0.1838 0.4286 0.1713 0.043 Uiso 1 1 calc R . .
C6 C 0.0953(2) 0.3199(2) 0.11221(8) 0.0337(5) Uani 1 1 d . . .
C21 C 0.3004(2) 0.0719(2) 0.02677(7) 0.0320(4) Uani 1 1 d . . .
H21 H 0.3964 0.0452 0.0223 0.038 Uiso 1 1 calc R . .
N2 N 0.20510(18) 0.01497(17) -0.00107(6) 0.0326(4) Uani 1 1 d . . .
O2 O 0.26006(16) -0.08706(16) -0.03474(6) 0.0385(4) Uani 1 1 d . . .
H2 H 0.1818 -0.1160 -0.0458 0.065(9) Uiso 1 1 d R . .
C41 C 0.4611(2) 0.3690(2) 0.17574(8) 0.0438(6) Uani 1 1 d D . .
C42 C 0.5068(9) 0.2491(6) 0.2087(3) 0.060(2) Uani 0.485(10) 1 d PD A 1
H42A H 0.5638 0.1856 0.1875 0.090 Uiso 0.485(10) 1 calc PR A 1
H42B H 0.4233 0.2004 0.2220 0.090 Uiso 0.485(10) 1 calc PR A 1
H42C H 0.5634 0.2828 0.2383 0.090 Uiso 0.485(10) 1 calc PR A 1
C43 C 0.5730(6) 0.4351(6) 0.1425(3) 0.0420(16) Uani 0.485(10) 1 d PD A 1
H43A H 0.6470 0.4737 0.1651 0.063 Uiso 0.485(10) 1 calc PR A 1
H43B H 0.5308 0.5094 0.1215 0.063 Uiso 0.485(10) 1 calc PR A 1
H43C H 0.6145 0.3655 0.1191 0.063 Uiso 0.485(10) 1 calc PR A 1
C44 C 0.4053(5) 0.4840(5) 0.2101(2) 0.0449(17) Uani 0.485(10) 1 d PD A 1
H44A H 0.3288 0.4484 0.2323 0.067 Uiso 0.485(10) 1 calc PR A 1
H44B H 0.3691 0.5591 0.1880 0.067 Uiso 0.485(10) 1 calc PR A 1
H44C H 0.4819 0.5192 0.2323 0.067 Uiso 0.485(10) 1 calc PR A 1
C42' C 0.5736(11) 0.2599(10) 0.1815(5) 0.139(6) Uani 0.515(10) 1 d PD A 2
H42D H 0.6327 0.2812 0.2120 0.209 Uiso 0.515(10) 1 calc PR A 2
H42E H 0.6324 0.2582 0.1498 0.209 Uiso 0.515(10) 1 calc PR A 2
H42F H 0.5289 0.1693 0.1863 0.209 Uiso 0.515(10) 1 calc PR A 2
C43' C 0.5481(15) 0.4857(14) 0.1546(5) 0.173(8) Uani 0.515(10) 1 d PD A 2
H43D H 0.6332 0.4970 0.1761 0.260 Uiso 0.515(10) 1 calc PR A 2
H43E H 0.4925 0.5713 0.1555 0.260 Uiso 0.515(10) 1 calc PR A 2
H43F H 0.5755 0.4653 0.1183 0.260 Uiso 0.515(10) 1 calc PR A 2
C44' C 0.4163(9) 0.382(2) 0.23198(18) 0.205(11) Uani 0.515(10) 1 d PD A 2
H44D H 0.3544 0.3038 0.2411 0.308 Uiso 0.515(10) 1 calc PR A 2
H44E H 0.3651 0.4688 0.2370 0.308 Uiso 0.515(10) 1 calc PR A 2
H44F H 0.5001 0.3803 0.2546 0.308 Uiso 0.515(10) 1 calc PR A 2
C61 C -0.0548(3) 0.3662(3) 0.12052(9) 0.0442(6) Uani 1 1 d . . .
H61A H -0.0906 0.4091 0.0883 0.066 Uiso 1 1 calc R . .
H61B H -0.0581 0.4336 0.1492 0.066 Uiso 1 1 calc R . .
H61C H -0.1137 0.2861 0.1295 0.066 Uiso 1 1 calc R . .

loop_
_atom_site_aniso_label
_atom_site_aniso_U_11
_atom_site_aniso_U_22
_atom_site_aniso_U_33
_atom_site_aniso_U_23
_atom_site_aniso_U_13
_atom_site_aniso_U_12
O1 0.0293(7) 0.0433(9) 0.0367(8) -0.0085(6) -0.0024(6) 0.0020(6)
C1 0.0304(10) 0.0313(10) 0.0294(9) 0.0020(8) 0.0001(7) -0.0018(8)
C2 0.0312(10) 0.0310(10) 0.0272(9) 0.0017(7) 0.0008(7) -0.0015(8)
C3 0.0285(9) 0.0381(11) 0.0327(10) 0.0018(8) -0.0006(8) -0.0031(8)
C4 0.0413(11) 0.0372(11) 0.0296(9) 0.0017(8) -0.0001(8) -0.0110(9)
C5 0.0466(12) 0.0316(10) 0.0299(10) -0.0039(8) 0.0051(8) -0.0066(9)
C6 0.0378(11) 0.0286(10) 0.0348(10) 0.0003(8) 0.0027(8) 0.0006(8)
C21 0.0288(9) 0.0377(11) 0.0295(9) -0.0013(8) 0.0026(7) 0.0021(8)
N2 0.0322(9) 0.0348(9) 0.0309(8) -0.0038(7) 0.0033(7) 0.0010(7)
O2 0.0344(8) 0.0434(9) 0.0377(8) -0.0123(6) 0.0038(6) 0.0007(7)
C41 0.0456(13) 0.0484(13) 0.0375(11) -0.0042(10) -0.0044(9) -0.0138(11)
C42 0.096(5) 0.044(3) 0.040(3) 0.019(2) -0.034(3) -0.015(3)
C43 0.021(2) 0.049(3) 0.056(3) -0.008(3) -0.002(2) -0.012(2)
C44 0.048(3) 0.057(3) 0.030(3) -0.012(2) -0.009(2) -0.017(2)
C42' 0.188(13) 0.088(6) 0.142(10) -0.002(7) -0.132(10) -0.011(8)
C43' 0.228(14) 0.114(9) 0.178(12) 0.096(9) -0.160(11) -0.123(10)
C44' 0.063(5) 0.52(3) 0.036(4) -0.080(9) -0.004(4) -0.034(10)
C61 0.0441(13) 0.0419(12) 0.0467(13) -0.0084(10) 0.0049(10) 0.0073(10)

loop_
_atom_type_symbol
_atom_type_description
_atom_type_scat_dispersion_real
_atom_type_scat_dispersion_imag
_atom_type_scat_source
C C 0.0033 0.0016 'International Tables Vol C Tables 4.2.6.8 and 6.1.1.4'
H H 0.0000 0.0000 'International Tables Vol C Tables 4.2.6.8 and 6.1.1.4'
N N 0.0061 0.0033 'International Tables Vol C Tables 4.2.6.8 and 6.1.1.4'
O O 0.0106 0.0060 'International Tables Vol C Tables 4.2.6.8 and 6.1.1.4'

loop_
_geom_angle_atom_site_label_1
_geom_angle_atom_site_label_2
_geom_angle_atom_site_label_3
_geom_angle
C1 O1 H1 106.2
O1 C1 C6 117.52(18)
O1 C1 C2 121.85(17)
C6 C1 C2 120.62(18)
C3 C2 C1 118.76(18)
C3 C2 C21 118.86(18)
C1 C2 C21 122.30(18)
C4 C3 C2 122.08(19)
C4 C3 H3 119.0
C2 C3 H3 119.0
C3 C4 C5 117.09(19)
C3 C4 C41 121.23(19)
C5 C4 C41 121.67(19)
C6 C5 C4 123.32(19)
C6 C5 H5 118.3
C4 C5 H5 118.3
C5 C6 C1 118.11(19)
C5 C6 C61 121.98(19)
C1 C6 C61 119.88(19)
N2 C21 C2 121.14(18)
N2 C21 H21 119.4
C2 C21 H21 119.4
C21 N2 O2 112.45(16)
N2 O2 H2 96.5
C42 C41 C43' 128.9(6)
C42 C41 C43 116.4(5)
C43' C41 C43 24.1(8)
C42 C41 C44' 66.8(8)
C43' C41 C44' 116.0(8)
C43 C41 C44' 134.8(7)
C42 C41 C42' 36.7(6)
C43' C41 C42' 100.1(8)
C43 C41 C42' 81.6(7)
C44' C41 C42' 99.4(8)
C42 C41 C44 110.1(4)
C43' C41 C44 81.1(8)
C43 C41 C44 105.1(4)
C44' C41 C44 44.5(8)
C42' C41 C44 134.9(4)
C42 C41 C4 108.4(3)
C43' C41 C4 114.2(4)
C43 C41 C4 107.2(3)
C44' C41 C4 114.2(4)
C42' C41 C4 110.7(4)
C44 C41 C4 109.5(3)
C41 C42 H42A 109.5
C41 C42 H42B 109.5
C41 C42 H42C 109.5
C41 C43 H43A 109.5
C41 C43 H43B 109.5
C41 C43 H43C 109.5
C41 C44 H44A 109.5
C41 C44 H44B 109.5
C41 C44 H44C 109.5
C41 C42' H42D 109.5
C41 C42' H42E 109.5
H42D C42' H42E 109.5
C41 C42' H42F 109.5
H42D C42' H42F 109.5
H42E C42' H42F 109.5
C41 C43' H43D 109.5
C41 C43' H43E 109.5
H43D C43' H43E 109.5
C41 C43' H43F 109.5
H43D C43' H43F 109.5
H43E C43' H43F 109.5
C41 C44' H44D 109.5
C41 C44' H44E 109.5
H44D C44' H44E 109.5
C41 C44' H44F 109.5
H44D C44' H44F 109.5
H44E C44' H44F 109.5
C6 C61 H61A 109.5
C6 C61 H61B 109.5
H61A C61 H61B 109.5
C6 C61 H61C 109.5
H61A C61 H61C 109.5
H61B C61 H61C 109.5

loop_
_geom_bond_atom_site_label_1
_geom_bond_atom_site_label_2
_geom_bond_distance
O1 C1 1.367(2)
O1 H1 0.8411
C1 C6 1.396(3)
C1 C2 1.399(3)
C2 C3 1.399(3)
C2 C21 1.457(3)
C3 C4 1.386(3)
C3 H3 0.9500
C4 C5 1.389(3)
C4 C41 1.533(3)
C5 C6 1.387(3)
C5 H5 0.9500
C6 C61 1.503(3)
C21 N2 1.272(3)
C21 H21 0.9500
N2 O2 1.407(2)
O2 H2 0.8394
C41 C42 1.495(2)
C41 C43' 1.497(2)
C41 C43 1.499(2)
C41 C44' 1.500(2)
C41 C42' 1.504(2)
C41 C44 1.511(2)
C42 H42A 0.9800
C42 H42B 0.9800
C42 H42C 0.9800
C43 H43A 0.9800
C43 H43B 0.9800
C43 H43C 0.9800
C44 H44A 0.9800
C44 H44B 0.9800
C44 H44C 0.9800
C42' H42D 0.9800
C42' H42E 0.9800
C42' H42F 0.9800
C43' H43D 0.9800
C43' H43E 0.9800
C43' H43F 0.9800
C44' H44D 0.9800
C44' H44E 0.9800
C44' H44F 0.9800
C61 H61A 0.9800
C61 H61B 0.9800
C61 H61C 0.9800
